data_4322672
loop_
_publ_author_name
'Anne Marie Krogh Andersen'
'Poul Norby'
'Jonathan C. Hanson'
'Tom Vogt'

_publ_contact_author
;Anne Marie Krogh Andersen
Department of Chemistry
University of Odense
Campusvej 55
DK-5230 Odense M
Denmark
;
_publ_contact_author_email amka@dou.dk
_publ_contact_author_fax '+45 66158780'
_publ_contact_author_phone '+45 65573532'
_publ_section_title
;
 Preparation and Characterization of a New 3-Dimensional Zirconium
 Hydrogen Phosphate, \t-Zr(HPO~4~)~2~. Determination of the Complete
 Crystal Structure Combining Synchrotron X-ray Single-Crystal Diffraction
 and Neutron Powder Diffraction
;
_journal_name_full 'Inorganic Chemistry'
_journal_page_first 876
_journal_page_last 881
_journal_paper_doi 10.1021/ic971060h
_journal_volume 37
_journal_year 1998
_chemical_formula_structural Zr(HPO~4~)~2~
_chemical_formula_sum 'H2 O8 P2 Zr'
_chemical_formula_weight 283.18
_chemical_name_common 'Zirconium Hydrogen Phosphate'
_chemical_name_systematic 'Zirconium Bis(hydrogenorthophosphate)'
_space_group_IT_number 110
_symmetry_cell_setting tetragonal
_symmetry_space_group_name_Hall 'I 4bw -2c'
_symmetry_space_group_name_H-M 'I 41 c d'
_atom_sites_solution_hydrogens geom
_atom_sites_solution_primary direct
_atom_sites_solution_secondary difmap
_audit_creation_method SHELXL
_cell_angle_alpha 90.00
_cell_angle_beta 90.00
_cell_angle_gamma 90.00
_cell_formula_units_Z 8
_cell_length_a 11.255(2)
_cell_length_b 11.255(2)
_cell_length_c 10.750(2)
_cell_measurement_reflns_used 513
_cell_measurement_temperature 293(2)
_cell_measurement_theta_max 80
_cell_measurement_theta_min 9
_cell_volume 1361.8(4)
_computing_structure_refinement 'SHELXL-93 (Sheldrick, 1993)'
_computing_structure_solution 'SHELXS-86 (Sheldrick, 1990)'
_diffrn_ambient_temperature 293(2)
_diffrn_measurement_device 'imaging plate'
_diffrn_measurement_method 'imaging plate'
_diffrn_radiation_monochromator graphite
_diffrn_radiation_source 'fine-focus sealed tube'
_diffrn_radiation_type 'synchrotron X-ray'
_diffrn_radiation_wavelength 0.95400
_diffrn_reflns_av_R_equivalents 0.0000
_diffrn_reflns_av_sigmaI/netI 0.0363
_diffrn_reflns_limit_h_max 16
_diffrn_reflns_limit_h_min 1
_diffrn_reflns_limit_k_max 11
_diffrn_reflns_limit_k_min 0
_diffrn_reflns_limit_l_max 9
_diffrn_reflns_limit_l_min 0
_diffrn_reflns_number 379
_diffrn_reflns_theta_max 39.95
_diffrn_reflns_theta_min 4.86
_exptl_absorpt_coefficient_mu 2.086
_exptl_absorpt_correction_type none
_exptl_crystal_colour transparent
_exptl_crystal_density_diffrn 2.762
_exptl_crystal_density_meas 2.78
_exptl_crystal_density_method pycnometrically
_exptl_crystal_description prism
_exptl_crystal_F_000 1088
_exptl_crystal_size_max 50
_exptl_crystal_size_mid 25
_exptl_crystal_size_min 25
_refine_diff_density_max 2.260
_refine_diff_density_min -0.971
_refine_diff_density_rms 0.191
_refine_ls_abs_structure_details 'Flack H D (1983), Acta Cryst. A39, 876-881'
_refine_ls_abs_structure_Flack -0.02(29)
_refine_ls_extinction_coef 0.0003(3)
_refine_ls_extinction_expression Fc^*^=kFc[1+0.001xFc^2^\l^3^/sin(2\q)]^-1/4^
_refine_ls_extinction_method SHELXL
_refine_ls_goodness_of_fit_all 0.796
_refine_ls_goodness_of_fit_obs 0.818
_refine_ls_hydrogen_treatment refxyz
_refine_ls_matrix_type full
_refine_ls_number_parameters 52
_refine_ls_number_reflns 379
_refine_ls_number_restraints 0
_refine_ls_restrained_S_all 0.796
_refine_ls_restrained_S_obs 0.818
_refine_ls_R_factor_all 0.0369
_refine_ls_R_factor_obs 0.0354
_refine_ls_shift/esd_max -2.185
_refine_ls_shift/esd_mean 0.042
_refine_ls_structure_factor_coef Fsqd
_refine_ls_weighting_details 'w=1/[\s^2^(Fo^2^)+(0.1000P)^2^+0.0000P] where P=(Fo^2^+2Fc^2^)/3'
_refine_ls_weighting_scheme calc
_refine_ls_wR_factor_all 0.0925
_refine_ls_wR_factor_obs 0.0907
_reflns_number_observed 349
_reflns_number_total 379
_reflns_observed_criterion >2sigma(I)
_cod_data_source_file ic971060h.cif
_cod_data_source_block z4
_cod_depositor_comments
;
The following automatic conversions were performed:

'_refine_ls_weighting_scheme' value 'calc
w=1/[\s^2^(Fo^2^)+(0.1000P)^2^+0.0000P] where P=(Fo^2^+2Fc^2^)/3' was
changed to 'calc'. New tag '_refine_ls_weighting_details' was
created. The value of the new tag was set to
'w=1/[\s^2^(Fo^2^)+(0.1000P)^2^+0.0000P] where P=(Fo^2^+2Fc^2^)/3'.

Automatic conversion script
Id: cif_fix_values 3143 2015-03-26 13:38:13Z robertas 
;
_cod_database_code 4322672

loop_
_symmetry_equiv_pos_as_xyz
'x, y, z'
'-x+1/2, -y+1/2, z+1/2'
'-y, x+1/2, z+1/4'
'y+1/2, -x, z+3/4'
'x, -y, z+1/2'
'-x+1/2, y+1/2, z'
'-y, -x+1/2, z+3/4'
'y+1/2, x, z+1/4'
'x+1/2, y+1/2, z+1/2'
'-x+1, -y+1, z+1'
'-y+1/2, x+1, z+3/4'
'y+1, -x+1/2, z+5/4'
'x+1/2, -y+1/2, z+1'
'-x+1, y+1, z+1/2'
'-y+1/2, -x+1, z+5/4'
'y+1, x+1/2, z+3/4'

loop_
_atom_site_aniso_label
_atom_site_aniso_U_11
_atom_site_aniso_U_22
_atom_site_aniso_U_33
_atom_site_aniso_U_23
_atom_site_aniso_U_13
_atom_site_aniso_U_12
Zr1 0.0040(4) 0.0016(4) 0.0000(9) 0.000 0.000 -0.00052(15)
P1 0.0076(5) 0.0158(6) 0.0099(9) 0.0004(7) 0.0007(6) -0.0002(4)
O1 0.035(2) 0.013(2) 0.033(5) 0.000(3) 0.005(3) -0.003(2)
O2 0.024(3) 0.036(3) 0.008(5) 0.004(3) 0.003(4) 0.002(2)
O3 0.030(2) 0.0083(15) 0.025(4) 0.000(3) 0.000(5) -0.0007(14)
O4 0.014(3) 0.024(3) 0.016(6) -0.004(2) 0.011(3) -0.0009(14)

loop_
_atom_site_label
_atom_site_type_symbol
_atom_site_fract_x
_atom_site_fract_y
_atom_site_fract_z
_atom_site_U_iso_or_equiv
_atom_site_thermal_displace_type
_atom_site_occupancy
_atom_site_calc_flag
_atom_site_refinement_flags
_atom_site_disorder_group
Zr1 Zr 0.0000 0.0000 0.0000 0.0019(4) Uani 1 d S .
P1 P 0.19526(10) 0.03926(12) -0.2488(11) 0.0111(4) Uani 1 d . .
O1 O 0.2066(5) 0.1788(4) -0.2547(12) 0.0272(14) Uani 1 d . .
H1 H 0.2406(87) 0.1979(6) -0.3191(50) 0.030 Uiso 1 calc R .
O2 O 0.1289(8) 0.0146(5) -0.1299(13) 0.023(2) Uani 1 d . .
O3 O -0.0144(4) 0.1818(3) 0.0056(21) 0.0209(13) Uani 1 d . .
O4 O -0.1295(7) -0.0047(4) 0.1386(13) 0.018(2) Uani 1 d . .

loop_
_atom_type_symbol
_atom_type_description
_atom_type_scat_dispersion_real
_atom_type_scat_dispersion_imag
_atom_type_scat_source
O O 0.0106 0.0060 'International Tables Vol C Tables 4.2.6.8 and 6.1.1.4'
H H 0.0000 0.0000 'International Tables Vol C Tables 4.2.6.8 and 6.1.1.4'
P P 0.1023 0.0942 'International Tables Vol C Tables 4.2.6.8 and 6.1.1.4'
Zr Zr -2.9673 0.5597 'International Tables Vol C Tables 4.2.6.8 and 6.1.1.4'

loop_
_geom_angle_atom_site_label_1
_geom_angle_atom_site_label_2
_geom_angle_atom_site_label_3
_geom_angle
_geom_angle_site_symmetry_1
_geom_angle_site_symmetry_3
_geom_angle_publ_flag
O2 Zr1 O2 92.6(6) . 10_444 ?
O2 Zr1 O3 92.6(4) . 10_444 ?
O2 Zr1 O3 89.8(5) 10_444 10_444 ?
O2 Zr1 O3 89.8(5) . . ?
O2 Zr1 O3 92.6(4) 10_444 . ?
O3 Zr1 O3 176.6(13) 10_444 . ?
O2 Zr1 O4 89.4(2) . 10_444 ?
O2 Zr1 O4 176.4(3) 10_444 10_444 ?
O3 Zr1 O4 87.1(4) 10_444 10_444 ?
O3 Zr1 O4 90.5(5) . 10_444 ?
O2 Zr1 O4 176.4(3) . . ?
O2 Zr1 O4 89.4(2) 10_444 . ?
O3 Zr1 O4 90.5(5) 10_444 . ?
O3 Zr1 O4 87.1(4) . . ?
O4 Zr1 O4 88.8(6) 10_444 . ?
O2 P1 O4 112.3(3) . 14_444 ?
O2 P1 O3 110.7(9) . 11_544 ?
O4 P1 O3 110.1(8) 14_444 11_544 ?
O2 P1 O1 105.0(4) . . ?
O4 P1 O1 109.6(4) 14_444 . ?
O3 P1 O1 109.0(3) 11_544 . ?
P1 O1 H1 109.5(3) . . ?
P1 O2 Zr1 163.3(6) . . ?
P1 O3 Zr1 151.7(3) 12_454 . ?
P1 O4 Zr1 155.7(4) 14_445 . ?

loop_
_geom_bond_atom_site_label_1
_geom_bond_atom_site_label_2
_geom_bond_distance
_geom_bond_site_symmetry_2
_geom_bond_publ_flag
Zr1 O2 2.020(12) . ?
Zr1 O2 2.020(12) 10_444 ?
Zr1 O3 2.054(4) 10_444 ?
Zr1 O3 2.054(4) . ?
Zr1 O4 2.085(12) 10_444 ?
Zr1 O4 2.085(12) . ?
P1 O2 1.506(10) . ?
P1 O4 1.503(11) 14_444 ?
P1 O3 1.510(4) 11_544 ?
P1 O1 1.577(4) . ?
O1 H1 0.82 . ?
O3 P1 1.510(4) 12_454 ?
O4 P1 1.503(11) 14_445 ?
